data_2229705
loop_
_publ_author_name
'Schmidt, Nicole'
'Schwarzer, Anke'
'Weber, Edwin'

_publ_section_title
;
 5,7-Dibromo-2-methylquinolin-8-ol
;
_journal_coeditor_code IM2267
_journal_issue 4
_journal_name_full 'Acta Crystallographica Section E'
_journal_page_first o794
_journal_paper_doi 10.1107/S1600536811007434
_journal_volume 67
_journal_year 2011
_chemical_formula_iupac 'C10 H7 Br2 N O'
_chemical_formula_moiety 'C10 H7 Br2 N O'
_chemical_formula_sum 'C10 H7 Br2 N O'
_chemical_formula_weight 316.99
_chemical_name_common 5,7-Dibromo-2-methyl-8-hydroxyquinoline
_chemical_name_systematic
;
5,7-Dibromo-2-methylquinolin-8-ol
;
_space_group_IT_number 15
_symmetry_cell_setting monoclinic
_symmetry_space_group_name_Hall '-C 2yc'
_symmetry_space_group_name_H-M 'C 1 2/c 1'
_atom_sites_solution_hydrogens geom
_atom_sites_solution_primary direct
_atom_sites_solution_secondary difmap
_audit_creation_method SHELXL-97
_cell_angle_alpha 90.00
_cell_angle_beta 102.1670(10)
_cell_angle_gamma 90.00
_cell_formula_units_Z 8
_cell_length_a 22.2221(5)
_cell_length_b 4.04790(10)
_cell_length_c 21.7221(4)
_cell_measurement_reflns_used 9610
_cell_measurement_temperature 93(2)
_cell_measurement_theta_max 29.18
_cell_measurement_theta_min 2.38
_cell_volume 1910.07(7)
_computing_cell_refinement 'SAINT (Bruker, 2007)'
_computing_data_collection 'SMART (Bruker, 2007)'
_computing_data_reduction 'SAINT (Bruker, 2007)'
_computing_molecular_graphics 'SHELXTL (Sheldrick, 2008)'
_computing_publication_material 'SHELXTL (Sheldrick, 2008)'
_computing_structure_refinement 'SHELXL97 (Sheldrick, 2008)'
_computing_structure_solution 'SHELXS97 (Sheldrick, 2008)'
_diffrn_ambient_temperature 93(2)
_diffrn_measured_fraction_theta_full 0.999
_diffrn_measured_fraction_theta_max 0.999
_diffrn_measurement_device_type 'Bruker SMART CCD area-detector'
_diffrn_measurement_method '\f and \w'
_diffrn_radiation_monochromator graphite
_diffrn_radiation_source 'fine-focus sealed tube'
_diffrn_radiation_type MoK\a
_diffrn_radiation_wavelength 0.71073
_diffrn_reflns_av_R_equivalents 0.0246
_diffrn_reflns_av_sigmaI/netI 0.0138
_diffrn_reflns_limit_h_max 25
_diffrn_reflns_limit_h_min -26
_diffrn_reflns_limit_k_max 4
_diffrn_reflns_limit_k_min -4
_diffrn_reflns_limit_l_max 26
_diffrn_reflns_limit_l_min -26
_diffrn_reflns_number 13437
_diffrn_reflns_theta_full 25.24
_diffrn_reflns_theta_max 25.24
_diffrn_reflns_theta_min 1.87
_exptl_absorpt_coefficient_mu 8.448
_exptl_absorpt_correction_T_max 0.2580
_exptl_absorpt_correction_T_min 0.1331
_exptl_absorpt_correction_type multi-scan
_exptl_absorpt_process_details '(SADABS; Bruker, 2007)'
_exptl_crystal_colour colourless
_exptl_crystal_density_diffrn 2.205
_exptl_crystal_density_method 'not measured'
_exptl_crystal_description piece
_exptl_crystal_F_000 1216
_exptl_crystal_size_max 0.40
_exptl_crystal_size_mid 0.24
_exptl_crystal_size_min 0.22
_refine_diff_density_max 0.363
_refine_diff_density_min -0.597
_refine_ls_extinction_method none
_refine_ls_goodness_of_fit_ref 1.105
_refine_ls_hydrogen_treatment constr
_refine_ls_matrix_type full
_refine_ls_number_parameters 129
_refine_ls_number_reflns 1727
_refine_ls_number_restraints 0
_refine_ls_restrained_S_all 1.105
_refine_ls_R_factor_all 0.0186
_refine_ls_R_factor_gt 0.0169
_refine_ls_shift/su_max 0.001
_refine_ls_shift/su_mean 0.000
_refine_ls_structure_factor_coef Fsqd
_refine_ls_weighting_details 'calc w=1/[\s^2^(Fo^2^)+(0.0262P)^2^+2.9807P] where P=(Fo^2^+2Fc^2^)/3'
_refine_ls_weighting_scheme calc
_refine_ls_wR_factor_gt 0.0455
_refine_ls_wR_factor_ref 0.0461
_reflns_number_gt 1629
_reflns_number_total 1727
_reflns_threshold_expression I>2sigma(I)
_cod_data_source_file im2267.cif
_cod_data_source_block I
_cod_original_sg_symbol_H-M 'C 2/c'
_cod_database_code 2229705
_cod_database_fobs_code 2229705

loop_
_symmetry_equiv_pos_as_xyz
'x, y, z'
'-x, y, -z+1/2'
'x+1/2, y+1/2, z'
'-x+1/2, y+1/2, -z+1/2'
'-x, -y, -z'
'x, -y, z-1/2'
'-x+1/2, -y+1/2, -z'
'x+1/2, -y+1/2, z-1/2'

loop_
_atom_site_type_symbol
_atom_site_label
_atom_site_fract_x
_atom_site_fract_y
_atom_site_fract_z
_atom_site_U_iso_or_equiv
_atom_site_adp_type
_atom_site_calc_flag
_atom_site_refinement_flags
_atom_site_occupancy
_atom_site_disorder_assembly
_atom_site_disorder_group
Br Br1 0.226304(10) 0.34054(6) 0.083369(10) 0.02104(8) Uani d . 1 . .
Br Br2 0.431764(10) 1.01225(5) 0.033388(9) 0.02065(8) Uani d . 1 . .
N N1 0.42288(8) 0.6326(4) 0.26148(8) 0.0151(4) Uani d . 1 . .
O O1 0.47717(7) 0.9601(4) 0.17443(7) 0.0197(3) Uani d . 1 . .
H H1 0.5012 0.8441 0.2009 0.030 Uiso calc R 1 . .
C C1 0.39566(10) 0.4874(5) 0.30307(10) 0.0168(4) Uani d . 1 . .
C C2 0.33816(10) 0.3287(5) 0.28492(10) 0.0198(5) Uani d . 1 . .
H H2 0.3204 0.2213 0.3157 0.024 Uiso calc R 1 . .
C C3 0.30807(10) 0.3291(5) 0.22338(10) 0.0186(5) Uani d . 1 . .
H H3 0.2693 0.2223 0.2111 0.022 Uiso calc R 1 . .
C C4 0.33477(10) 0.4888(5) 0.17805(10) 0.0144(4) Uani d . 1 . .
C C5 0.30664(10) 0.5140(5) 0.11344(10) 0.0155(4) Uani d . 1 . .
C C6 0.33502(10) 0.6709(5) 0.07179(10) 0.0174(4) Uani d . 1 . .
H H6 0.3154 0.6859 0.0286 0.021 Uiso calc R 1 . .
C C7 0.39324(10) 0.8094(5) 0.09334(10) 0.0150(4) Uani d . 1 . .
C C8 0.42345(10) 0.8007(5) 0.15583(10) 0.0145(4) Uani d . 1 . .
C C9 0.39347(10) 0.6360(5) 0.19921(9) 0.0137(4) Uani d . 1 . .
C C10 0.42720(11) 0.4996(6) 0.37143(10) 0.0224(5) Uani d . 1 . .
H H10A 0.4668 0.3840 0.3774 0.034 Uiso calc R 1 . .
H H10B 0.4012 0.3923 0.3968 0.034 Uiso calc R 1 . .
H H10C 0.4342 0.7303 0.3847 0.034 Uiso calc R 1 . .

loop_
_atom_site_aniso_label
_atom_site_aniso_U_11
_atom_site_aniso_U_22
_atom_site_aniso_U_33
_atom_site_aniso_U_12
_atom_site_aniso_U_13
_atom_site_aniso_U_23
Br1 0.01485(13) 0.02683(14) 0.02053(13) -0.00403(8) 0.00170(9) -0.00389(8)
Br2 0.02015(14) 0.02857(14) 0.01417(13) -0.00252(9) 0.00577(9) 0.00366(8)
N1 0.0131(9) 0.0189(9) 0.0133(8) 0.0042(7) 0.0024(7) 0.0016(7)
O1 0.0130(8) 0.0279(9) 0.0169(8) -0.0037(6) 0.0001(6) 0.0048(6)
C1 0.0168(11) 0.0181(11) 0.0160(10) 0.0068(8) 0.0048(9) 0.0025(8)
C2 0.0196(12) 0.0220(12) 0.0198(11) 0.0029(9) 0.0088(9) 0.0040(9)
C3 0.0142(11) 0.0193(11) 0.0233(11) 0.0004(8) 0.0063(9) 0.0011(9)
C4 0.0124(11) 0.0144(10) 0.0172(11) 0.0037(8) 0.0045(8) -0.0007(8)
C5 0.0114(10) 0.0159(10) 0.0187(10) 0.0005(8) 0.0021(8) -0.0027(8)
C6 0.0174(11) 0.0210(11) 0.0133(10) 0.0041(9) 0.0022(8) -0.0015(8)
C7 0.0157(11) 0.0168(10) 0.0143(10) 0.0023(8) 0.0071(8) 0.0017(8)
C8 0.0113(10) 0.0153(10) 0.0174(10) 0.0032(8) 0.0039(8) 0.0003(8)
C9 0.0131(11) 0.0152(10) 0.0130(10) 0.0043(8) 0.0030(8) -0.0011(8)
C10 0.0236(13) 0.0286(13) 0.0152(11) 0.0026(9) 0.0047(9) 0.0035(9)

loop_
_atom_type_symbol
_atom_type_description
_atom_type_scat_dispersion_real
_atom_type_scat_dispersion_imag
_atom_type_scat_source
C C 0.0033 0.0016 'International Tables Vol C Tables 4.2.6.8 and 6.1.1.4'
H H 0.0000 0.0000 'International Tables Vol C Tables 4.2.6.8 and 6.1.1.4'
N N 0.0061 0.0033 'International Tables Vol C Tables 4.2.6.8 and 6.1.1.4'
O O 0.0106 0.0060 'International Tables Vol C Tables 4.2.6.8 and 6.1.1.4'
Br Br -0.2901 2.4595 'International Tables Vol C Tables 4.2.6.8 and 6.1.1.4'

loop_
_geom_angle_atom_site_label_1
_geom_angle_atom_site_label_2
_geom_angle_atom_site_label_3
_geom_angle_site_symmetry_1
_geom_angle_site_symmetry_3
_geom_angle
_geom_angle_publ_flag
C1 N1 C9 . . 119.01(18) ?
C8 O1 H1 . . 109.5 ?
N1 C1 C2 . . 121.88(19) ?
N1 C1 C10 . . 118.3(2) ?
C2 C1 C10 . . 119.8(2) ?
C3 C2 C1 . . 120.1(2) ?
C3 C2 H2 . . 119.9 ?
C1 C2 H2 . . 119.9 ?
C2 C3 C4 . . 119.6(2) ?
C2 C3 H3 . . 120.2 ?
C4 C3 H3 . . 120.2 ?
C3 C4 C5 . . 124.3(2) ?
C3 C4 C9 . . 117.38(19) ?
C5 C4 C9 . . 118.34(19) ?
C6 C5 C4 . . 121.5(2) ?
C6 C5 Br1 . . 118.43(16) ?
C4 C5 Br1 . . 120.05(16) ?
C5 C6 C7 . . 119.32(19) ?
C5 C6 H6 . . 120.3 ?
C7 C6 H6 . . 120.3 ?
C8 C7 C6 . . 122.87(19) ?
C8 C7 Br2 . . 119.40(16) ?
C6 C7 Br2 . . 117.73(15) ?
O1 C8 C7 . . 120.03(19) ?
O1 C8 C9 . . 122.33(18) ?
C7 C8 C9 . . 117.52(19) ?
N1 C9 C4 . . 121.94(19) ?
N1 C9 C8 . . 117.59(18) ?
C4 C9 C8 . . 120.45(18) ?
C1 C10 H10A . . 109.5 ?
C1 C10 H10B . . 109.5 ?
H10A C10 H10B . . 109.5 ?
C1 C10 H10C . . 109.5 ?
H10A C10 H10C . . 109.5 ?
H10B C10 H10C . . 109.5 ?

loop_
_geom_bond_atom_site_label_1
_geom_bond_atom_site_label_2
_geom_bond_site_symmetry_2
_geom_bond_distance
_geom_bond_publ_flag
Br1 C5 . 1.901(2) ?
Br2 C7 . 1.890(2) ?
N1 C1 . 1.326(3) ?
N1 C9 . 1.373(3) ?
O1 C8 . 1.342(3) ?
O1 H1 . 0.8400 ?
C1 C2 . 1.410(3) ?
C1 C10 . 1.503(3) ?
C2 C3 . 1.363(3) ?
C2 H2 . 0.9500 ?
C3 C4 . 1.409(3) ?
C3 H3 . 0.9500 ?
C4 C5 . 1.415(3) ?
C4 C9 . 1.420(3) ?
C5 C6 . 1.364(3) ?
C6 C7 . 1.397(3) ?
C6 H6 . 0.9500 ?
C7 C8 . 1.382(3) ?
C8 C9 . 1.429(3) ?
C10 H10A . 0.9800 ?
C10 H10B . 0.9800 ?
C10 H10C . 0.9800 ?

loop_
_geom_hbond_atom_site_label_D
_geom_hbond_atom_site_label_H
_geom_hbond_atom_site_label_A
_geom_hbond_site_symmetry_A
_geom_hbond_distance_DH
_geom_hbond_distance_HA
_geom_hbond_distance_DA
_geom_hbond_angle_DHA
O1 H1 N1 2_655 0.84 1.92 2.707(2) 157
C10 H10A O1 2_645 0.98 2.52 3.342(3) 141

loop_
_geom_torsion_atom_site_label_1
_geom_torsion_atom_site_label_2
_geom_torsion_atom_site_label_3
_geom_torsion_atom_site_label_4
_geom_torsion_site_symmetry_1
_geom_torsion_site_symmetry_2
_geom_torsion_site_symmetry_3
_geom_torsion_site_symmetry_4
_geom_torsion
_geom_torsion_publ_flag
C9 N1 C1 C2 . . . . 1.8(3) ?
C9 N1 C1 C10 . . . . -177.25(18) ?
N1 C1 C2 C3 . . . . -1.8(3) ?
C10 C1 C2 C3 . . . . 177.2(2) ?
C1 C2 C3 C4 . . . . 0.0(3) ?
C2 C3 C4 C5 . . . . -177.7(2) ?
C2 C3 C4 C9 . . . . 1.6(3) ?
C3 C4 C5 C6 . . . . -179.7(2) ?
C9 C4 C5 C6 . . . . 1.0(3) ?
C3 C4 C5 Br1 . . . . 2.5(3) ?
C9 C4 C5 Br1 . . . . -176.86(14) ?
C4 C5 C6 C7 . . . . 0.1(3) ?
Br1 C5 C6 C7 . . . . 177.96(15) ?
C5 C6 C7 C8 . . . . -1.3(3) ?
C5 C6 C7 Br2 . . . . 178.09(16) ?
C6 C7 C8 O1 . . . . -174.87(19) ?
Br2 C7 C8 O1 . . . . 5.8(3) ?
C6 C7 C8 C9 . . . . 1.2(3) ?
Br2 C7 C8 C9 . . . . -178.10(15) ?
C1 N1 C9 C4 . . . . 0.0(3) ?
C1 N1 C9 C8 . . . . 178.67(18) ?
C3 C4 C9 N1 . . . . -1.7(3) ?
C5 C4 C9 N1 . . . . 177.67(18) ?
C3 C4 C9 C8 . . . . 179.69(19) ?
C5 C4 C9 C8 . . . . -1.0(3) ?
O1 C8 C9 N1 . . . . -2.8(3) ?
C7 C8 C9 N1 . . . . -178.78(18) ?
O1 C8 C9 C4 . . . . 175.90(18) ?
C7 C8 C9 C4 . . . . -0.1(3) ?

loop_
_cod_related_entry_id
_cod_related_entry_database
_cod_related_entry_code
1 ChemSpider 59061
